data_7230481
loop_
_publ_author_name
'Aitipamula, Srinivasulu'
'Cadden, Joseph'
'Chow, Pui Shan'

_publ_section_title
;
 Cocrystals of zonisamide: physicochemical characterization and sustained
 release solid forms
;
_journal_issue 21
_journal_name_full CrystEngComm
_journal_page_first 2923
_journal_paper_doi 10.1039/C8CE00084K
_journal_volume 20
_journal_year 2018
_chemical_formula_moiety 'C8 H8 N2 O3 S, C6 H7 N O'
_chemical_formula_sum 'C14 H15 N3 O4 S'
_chemical_formula_weight 321.35
_chemical_name_systematic Zonisamide-2-hydroxy-5-methylpyridine
_space_group_crystal_system monoclinic
_space_group_IT_number 14
_space_group_name_Hall '-P 2ybc'
_space_group_name_H-M_alt 'P 1 21/c 1'
_symmetry_space_group_name_Hall '-P 2ybc'
_symmetry_space_group_name_H-M 'P 1 21/c 1'
_atom_sites_solution_hydrogens geom
_atom_sites_solution_primary direct
_atom_sites_solution_secondary difmap
_audit_creation_date 2018-01-09
_audit_creation_method
;
Olex2 1.2
(compiled 2014.03.20 svn.r2914 for OlexSys, GUI svn.r4816)
;
_audit_update_record
;
2018-01-12 deposited with the CCDC.
2018-04-17 downloaded from the CCDC.
;
_cell_angle_alpha 90.00
_cell_angle_beta 106.2761(19)
_cell_angle_gamma 90.00
_cell_formula_units_Z 4
_cell_length_a 14.1373(3)
_cell_length_b 11.23707(18)
_cell_length_c 9.45521(17)
_cell_measurement_reflns_used 14144
_cell_measurement_temperature 100.00(10)
_cell_measurement_theta_max 29.5830
_cell_measurement_theta_min 4.2470
_cell_volume 1441.87(5)
_computing_cell_refinement 'CrysAlisPro 1.171.38.46 (Rigaku OD, 2015)'
_computing_data_collection 'CrysAlisPro 1.171.38.46 (Rigaku OD, 2015)'
_computing_data_reduction 'CrysAlisPro 1.171.38.46 (Rigaku OD, 2015)'
_computing_molecular_graphics 'Olex2 (Dolomanov et al., 2009)'
_computing_publication_material 'Olex2 (Dolomanov et al., 2009)'
_computing_structure_refinement 'XL (Sheldrick, 2008)'
_computing_structure_solution 'XS (Sheldrick, 2008)'
_diffrn_ambient_environment N~2~
_diffrn_ambient_temperature 100.00(10)
_diffrn_detector 'CCD plate'
_diffrn_detector_area_resol_mean 5.2945
_diffrn_detector_type AtlasS2
_diffrn_measured_fraction_theta_full 0.998
_diffrn_measured_fraction_theta_max 0.998
_diffrn_measurement_details
;
List of Runs (angles in degrees, time in seconds):

  # Type    Start    End  Width  t~exp~   \w     \q     \k     \f   Frames
#--------------------------------------------------------------------------
  1  \w    -10.00  97.00   1.00    7.25    --   18.83  57.00 -30.00  107
  2  \w     37.00 108.00   1.00    7.25    --   18.83 178.00 150.00   71
  3  \w     -4.00  97.00   1.00    7.25    --   18.83  38.00 -60.00  101
  4  \w     -8.00 103.00   1.00    7.25    --   18.83  77.00 150.00  111
  5  \w    -15.00  70.00   1.00    7.25    --   18.83  57.00  90.00   85
  6  \w    -10.00  71.00   1.00    7.25    --   18.83-111.00 179.00   81
  7  \w    -65.00  10.00   1.00    7.25    --   18.83 -38.00-150.00   75
  8  \w    -61.00  54.00   1.00    7.25    --   18.83 -57.00 -60.00  115
  9  \w    -72.00 -46.00   1.00    7.25    --  -19.61 111.00 -86.00   26
;
_diffrn_measurement_device 'four-circle diffractometer'
_diffrn_measurement_device_type 'SuperNova, Dual, Cu at zero, AtlasS2'
_diffrn_measurement_method '\w scans'
_diffrn_orient_matrix_type 'CrysAlisPro convention (1999,Acta A55,543-557)'
_diffrn_orient_matrix_UB_11 0.0349881000
_diffrn_orient_matrix_UB_12 -0.0279943000
_diffrn_orient_matrix_UB_13 -0.0300386000
_diffrn_orient_matrix_UB_21 0.0373353000
_diffrn_orient_matrix_UB_22 0.0381747000
_diffrn_orient_matrix_UB_23 0.0420653000
_diffrn_orient_matrix_UB_31 0.0106752000
_diffrn_orient_matrix_UB_32 -0.0417526000
_diffrn_orient_matrix_UB_33 0.0586121000
_diffrn_radiation_monochromator mirror
_diffrn_radiation_probe x-ray
_diffrn_radiation_type MoK\a
_diffrn_radiation_wavelength 0.71073
_diffrn_reflns_av_R_equivalents 0.0251
_diffrn_reflns_av_unetI/netI 0.0149
_diffrn_reflns_limit_h_max 18
_diffrn_reflns_limit_h_min -18
_diffrn_reflns_limit_k_max 14
_diffrn_reflns_limit_k_min -14
_diffrn_reflns_limit_l_max 12
_diffrn_reflns_limit_l_min -12
_diffrn_reflns_number 23512
_diffrn_reflns_theta_full 27.48
_diffrn_reflns_theta_max 27.48
_diffrn_reflns_theta_min 3.51
_diffrn_source 'micro-focus sealed X-ray tube'
_diffrn_source_type 'SuperNova (Mo) X-ray Source'
_exptl_absorpt_coefficient_mu 0.247
_exptl_absorpt_correction_T_max 1.000
_exptl_absorpt_correction_T_min 0.852
_exptl_absorpt_correction_type gaussian
_exptl_absorpt_process_details
;
CrysAlisPro 1.171.38.46 (Rigaku Oxford Diffraction, 2015)
Numerical absorption correction based on gaussian integration over
            a multifaceted crystal model
Empirical absorption correction using spherical harmonics,
 implemented in SCALE3 ABSPACK scaling algorithm.
;
_exptl_crystal_colour 'clear white'
_exptl_crystal_colour_lustre clear
_exptl_crystal_colour_primary white
_exptl_crystal_density_diffrn 1.480
_exptl_crystal_density_method 'not measured'
_exptl_crystal_description block
_exptl_crystal_F_000 672
_exptl_crystal_size_max 0.465
_exptl_crystal_size_mid 0.402
_exptl_crystal_size_min 0.241
_refine_diff_density_max 0.352
_refine_diff_density_min -0.421
_refine_diff_density_rms 0.053
_refine_ls_extinction_method none
_refine_ls_goodness_of_fit_ref 1.056
_refine_ls_hydrogen_treatment mixed
_refine_ls_matrix_type full
_refine_ls_number_parameters 212
_refine_ls_number_reflns 3305
_refine_ls_number_restraints 0
_refine_ls_restrained_S_all 1.056
_refine_ls_R_factor_all 0.0324
_refine_ls_R_factor_gt 0.0301
_refine_ls_shift/su_max 0.001
_refine_ls_shift/su_mean 0.000
_refine_ls_structure_factor_coef Fsqd
_refine_ls_weighting_details 'calc w=1/[\s^2^(Fo^2^)+(0.0350P)^2^+0.9500P] where P=(Fo^2^+2Fc^2^)/3'
_refine_ls_weighting_scheme calc
_refine_ls_wR_factor_gt 0.0775
_refine_ls_wR_factor_ref 0.0790
_reflns_number_gt 3083
_reflns_number_total 3301
_reflns_threshold_expression >2sigma(I)
_cod_data_source_file c8ce00084k2.cif
_cod_data_source_block ZNS-HMP
_cod_depositor_comments 'Adding full bibliography for 7230481--7230482.cif.'
_cod_original_cell_volume 1441.87(4)
_cod_database_code 7230481
_chemical_oxdiff_formula 'C15 H15 N3 O4 S1'
_reflns_odcompleteness_completeness 99.71
_reflns_odcompleteness_iscentric 1
_reflns_odcompleteness_theta 27.42
_olex2_refinement_description
;
1. Fixed Uiso
 At 1.2 times of:
  All C(H) groups, All C(H,H) groups
 At 1.5 times of:
  All C(H,H,H) groups
2.a Secondary CH2 refined with riding coordinates:
 C8(H8A,H8B)
2.b Aromatic/amide H refined with riding coordinates:
 C5(H5), C11(H11), C10(H10), C4(H4), C3(H3), C2(H2), C13(H13)
2.c Idealised Me refined as rotating group:
 C14(H14A,H14B,H14C)
;
_olex2_date_sample_data_collection 2017-12-14
_olex2_submission_special_instructions 'No special instructions were received'
_oxdiff_exptl_absorpt_empirical_details
;
Empirical correction (ABSPACK) includes:
- Absorption correction using spherical harmonics
- Frame scaling
;
_oxdiff_exptl_absorpt_empirical_full_max 1.240
_oxdiff_exptl_absorpt_empirical_full_min 0.867

loop_
_space_group_symop_id
_space_group_symop_operation_xyz
1 'x, y, z'
2 '-x, y+1/2, -z+1/2'
3 '-x, -y, -z'
4 'x, -y-1/2, z-1/2'

loop_
_atom_site_label
_atom_site_type_symbol
_atom_site_fract_x
_atom_site_fract_y
_atom_site_fract_z
_atom_site_U_iso_or_equiv
_atom_site_adp_type
_atom_site_occupancy
_atom_site_calc_flag
_atom_site_refinement_flags_posn
S1 S 0.24834(2) 0.70733(3) 0.17526(3) 0.01162(9) Uani 1 d .
O2 O 0.18478(7) 0.64219(8) 0.05509(10) 0.0167(2) Uani 1 d .
O4 O 0.45534(7) 0.87814(8) 0.37452(10) 0.0171(2) Uani 1 d .
O1 O 0.15800(7) 1.04940(8) -0.09377(10) 0.01621(19) Uani 1 d .
O3 O 0.28244(7) 0.65146(8) 0.31776(9) 0.01581(19) Uani 1 d .
N3 N 0.56933(8) 0.87790(10) 0.59880(12) 0.0140(2) Uani 1 d .
C9 C 0.51372(9) 0.81949(11) 0.47717(13) 0.0137(2) Uani 1 d .
N1 N 0.20432(8) 1.00002(10) 0.04648(12) 0.0166(2) Uani 1 d .
N2 N 0.34332(8) 0.74934(10) 0.12722(12) 0.0151(2) Uani 1 d .
C1 C 0.07625(9) 0.98312(11) -0.15545(13) 0.0132(2) Uani 1 d .
C8 C 0.18315(10) 0.83805(11) 0.20304(13) 0.0158(2) Uani 1 d .
H8A H 0.1260 0.8150 0.2342 0.019 Uiso 1 calc R
H8B H 0.2255 0.8861 0.2806 0.019 Uiso 1 calc R
C12 C 0.64869(9) 0.70306(11) 0.71680(14) 0.0150(3) Uani 1 d .
C5 C -0.01353(9) 0.81508(11) -0.09895(14) 0.0158(2) Uani 1 d .
H5 H -0.0212 0.7547 -0.0358 0.019 Uiso 1 calc R
C11 C 0.59314(9) 0.63819(11) 0.59235(14) 0.0160(3) Uani 1 d .
H11 H 0.6014 0.5562 0.5894 0.019 Uiso 1 calc R
C10 C 0.52779(9) 0.69353(11) 0.47672(14) 0.0150(2) Uani 1 d .
H10 H 0.4921 0.6487 0.3969 0.018 Uiso 1 calc R
C4 C -0.08118(9) 0.83125(12) -0.23517(15) 0.0182(3) Uani 1 d .
H4 H -0.1351 0.7805 -0.2645 0.022 Uiso 1 calc R
C7 C 0.15079(9) 0.90991(11) 0.06504(13) 0.0137(2) Uani 1 d .
C3 C -0.06971(10) 0.92323(12) -0.33000(14) 0.0179(3) Uani 1 d .
H3 H -0.1166 0.9319 -0.4207 0.021 Uiso 1 calc R
C2 C 0.00908(10) 1.00114(11) -0.29262(14) 0.0162(3) Uani 1 d .
H2 H 0.0167 1.0619 -0.3553 0.019 Uiso 1 calc R
C6 C 0.06688(9) 0.89305(11) -0.05986(13) 0.0127(2) Uani 1 d .
C14 C 0.71837(10) 0.64223(12) 0.84645(14) 0.0197(3) Uani 1 d .
H14A H 0.6827 0.5857 0.8878 0.030 Uiso 1 calc GR
H14B H 0.7483 0.7004 0.9196 0.030 Uiso 1 calc GR
H14C H 0.7686 0.6017 0.8147 0.030 Uiso 1 calc GR
C13 C 0.63454(9) 0.82304(12) 0.71456(13) 0.0148(2) Uani 1 d .
H13 H 0.6701 0.8686 0.7937 0.018 Uiso 1 calc R
H3A H 0.5612(14) 0.9585(19) 0.601(2) 0.033(5) Uiso 1 d .
H2A H 0.3280(13) 0.7783(16) 0.036(2) 0.028(5) Uiso 1 d .
H2B H 0.3814(14) 0.7894(18) 0.194(2) 0.032(5) Uiso 1 d .

loop_
_atom_site_aniso_label
_atom_site_aniso_U_11
_atom_site_aniso_U_22
_atom_site_aniso_U_33
_atom_site_aniso_U_23
_atom_site_aniso_U_13
_atom_site_aniso_U_12
S1 0.01368(15) 0.01137(15) 0.00911(15) 0.00007(10) 0.00203(11) 0.00055(10)
O2 0.0185(5) 0.0154(4) 0.0134(4) -0.0017(3) 0.0001(4) -0.0019(4)
O4 0.0188(4) 0.0146(4) 0.0143(4) 0.0001(3) -0.0012(3) 0.0004(3)
O1 0.0187(4) 0.0141(4) 0.0141(4) 0.0014(3) 0.0017(3) -0.0026(3)
O3 0.0194(4) 0.0156(4) 0.0112(4) 0.0024(3) 0.0023(3) 0.0012(4)
N3 0.0150(5) 0.0118(5) 0.0140(5) -0.0004(4) 0.0020(4) -0.0008(4)
C9 0.0130(6) 0.0149(6) 0.0133(6) -0.0002(5) 0.0037(4) -0.0010(4)
N1 0.0202(5) 0.0157(5) 0.0120(5) -0.0005(4) 0.0015(4) 0.0015(4)
N2 0.0149(5) 0.0185(6) 0.0112(5) 0.0000(4) 0.0027(4) -0.0010(4)
C1 0.0149(6) 0.0112(6) 0.0142(6) -0.0014(4) 0.0052(5) 0.0003(4)
C8 0.0203(6) 0.0162(6) 0.0109(5) 0.0000(5) 0.0045(5) 0.0055(5)
C12 0.0137(6) 0.0180(6) 0.0135(6) 0.0015(5) 0.0042(5) 0.0022(5)
C5 0.0176(6) 0.0126(6) 0.0190(6) 0.0008(5) 0.0082(5) 0.0011(5)
C11 0.0168(6) 0.0134(6) 0.0192(6) 0.0002(5) 0.0071(5) 0.0010(5)
C10 0.0150(6) 0.0141(6) 0.0155(6) -0.0029(5) 0.0036(5) -0.0019(5)
C4 0.0149(6) 0.0165(6) 0.0225(7) -0.0031(5) 0.0038(5) -0.0007(5)
C7 0.0171(6) 0.0124(6) 0.0120(5) -0.0013(4) 0.0046(5) 0.0041(4)
C3 0.0173(6) 0.0186(6) 0.0156(6) -0.0020(5) 0.0012(5) 0.0048(5)
C2 0.0211(6) 0.0142(6) 0.0132(6) 0.0021(5) 0.0049(5) 0.0037(5)
C6 0.0152(6) 0.0114(5) 0.0124(5) -0.0003(4) 0.0051(4) 0.0036(4)
C14 0.0208(6) 0.0213(7) 0.0155(6) 0.0030(5) 0.0028(5) 0.0064(5)
C13 0.0135(6) 0.0182(6) 0.0115(5) -0.0013(5) 0.0017(4) -0.0009(5)

loop_
_atom_type_symbol
_atom_type_description
_atom_type_scat_dispersion_real
_atom_type_scat_dispersion_imag
_atom_type_scat_source
C C 0.0033 0.0016 'International Tables Vol C Tables 4.2.6.8 and 6.1.1.4'
H H 0.0000 0.0000 'International Tables Vol C Tables 4.2.6.8 and 6.1.1.4'
N N 0.0061 0.0033 'International Tables Vol C Tables 4.2.6.8 and 6.1.1.4'
O O 0.0106 0.0060 'International Tables Vol C Tables 4.2.6.8 and 6.1.1.4'
S S 0.1246 0.1234 'International Tables Vol C Tables 4.2.6.8 and 6.1.1.4'

loop_
_exptl_crystal_face_index_h
_exptl_crystal_face_index_k
_exptl_crystal_face_index_l
_exptl_crystal_face_perp_dist
-5 -7 12 0.1659
-14 6 10 0.1175
8 5 -13 0.1398
14 -10 -6 0.0760
-8 -14 4 0.1911
1 -9 10 0.1949
8 -2 10 0.2068
11 5 8 0.2248
12 12 1 0.2181
7 14 -6 0.2256
0 10 -10 0.1919
-8 1 -10 0.2071
-11 -13 -1 0.1792

loop_
_geom_angle_atom_site_label_1
_geom_angle_atom_site_label_2
_geom_angle_atom_site_label_3
_geom_angle
O2 S1 O3 119.26(6)
O2 S1 N2 108.28(6)
O2 S1 C8 107.48(6)
O3 S1 N2 107.79(6)
O3 S1 C8 105.72(6)
N2 S1 C8 107.81(6)
C1 O1 N1 107.51(9)
C13 N3 C9 123.94(11)
O4 C9 N3 119.49(11)
O4 C9 C10 125.00(12)
N3 C9 C10 115.51(11)
C7 N1 O1 107.24(10)
O1 C1 C2 126.56(11)
O1 C1 C6 110.16(11)
C6 C1 C2 123.27(12)
C7 C8 S1 111.06(8)
C11 C12 C14 121.73(12)
C13 C12 C11 116.78(11)
C13 C12 C14 121.47(12)
C4 C5 C6 117.49(12)
C10 C11 C12 121.48(12)
C11 C10 C9 120.76(12)
C5 C4 C3 121.09(12)
N1 C7 C8 119.34(11)
N1 C7 C6 111.66(11)
C6 C7 C8 128.97(12)
C2 C3 C4 122.05(12)
C3 C2 C1 115.90(12)
C1 C6 C5 120.20(11)
C1 C6 C7 103.43(11)
C5 C6 C7 136.36(12)
C12 C13 N3 121.52(12)

loop_
_geom_bond_atom_site_label_1
_geom_bond_atom_site_label_2
_geom_bond_distance
S1 O2 1.4360(9)
S1 O3 1.4415(9)
S1 N2 1.6043(11)
S1 C8 1.7921(13)
O4 C9 1.2683(15)
O1 N1 1.4172(13)
O1 C1 1.3611(15)
N3 C9 1.3655(16)
N3 C13 1.3647(16)
C9 C10 1.4295(18)
N1 C7 1.3051(17)
C1 C2 1.3909(17)
C1 C6 1.3878(17)
C8 C7 1.4931(17)
C12 C11 1.4194(18)
C12 C14 1.5045(17)
C12 C13 1.3622(18)
C5 C4 1.3842(18)
C5 C6 1.4004(17)
C11 C10 1.3672(18)
C4 C3 1.4072(19)
C7 C6 1.4327(17)
C3 C2 1.3825(19)

loop_
_geom_torsion_atom_site_label_1
_geom_torsion_atom_site_label_2
_geom_torsion_atom_site_label_3
_geom_torsion_atom_site_label_4
_geom_torsion
S1 C8 C7 N1 -96.97(12)
S1 C8 C7 C6 80.94(15)
O2 S1 C8 C7 -56.27(11)
O4 C9 C10 C11 179.50(12)
O1 N1 C7 C8 178.57(10)
O1 N1 C7 C6 0.32(14)
O1 C1 C2 C3 -178.62(12)
O1 C1 C6 C5 178.52(11)
O1 C1 C6 C7 -0.47(13)
O3 S1 C8 C7 175.34(9)
N3 C9 C10 C11 0.07(18)
C9 N3 C13 C12 -0.21(19)
N1 O1 C1 C2 179.63(12)
N1 O1 C1 C6 0.67(13)
N1 C7 C6 C1 0.08(14)
N1 C7 C6 C5 -178.66(14)
N2 S1 C8 C7 60.26(11)
C1 O1 N1 C7 -0.61(13)
C8 C7 C6 C1 -177.96(12)
C8 C7 C6 C5 3.3(2)
C12 C11 C10 C9 0.38(19)
C5 C4 C3 C2 0.2(2)
C11 C12 C13 N3 0.64(18)
C4 C5 C6 C1 0.58(18)
C4 C5 C6 C7 179.17(13)
C4 C3 C2 C1 -0.07(19)
C2 C1 C6 C5 -0.47(19)
C2 C1 C6 C7 -179.46(12)
C6 C1 C2 C3 0.20(18)
C6 C5 C4 C3 -0.46(19)
C14 C12 C11 C10 178.06(12)
C14 C12 C13 N3 -178.16(11)
C13 N3 C9 O4 -179.63(11)
C13 N3 C9 C10 -0.17(18)
C13 C12 C11 C10 -0.73(18)

loop_
_exptl_oxdiff_crystal_face_indexfrac_h
_exptl_oxdiff_crystal_face_indexfrac_k
_exptl_oxdiff_crystal_face_indexfrac_l
_exptl_oxdiff_crystal_face_x
_exptl_oxdiff_crystal_face_y
_exptl_oxdiff_crystal_face_z
-5.2374 -6.9288 11.9867 -0.3493 0.0442 0.9360
-14.1158 5.5324 10.4990 -0.9641 0.1258 0.2337
7.7181 4.6296 -12.6364 0.5200 -0.0667 -0.8515
14.0468 -10.4366 -6.0052 0.9640 -0.1266 0.2337
-8.0958 -14.0664 4.2803 -0.0181 -0.6592 0.7518
1.2562 -9.3026 10.0902 0.0013 0.1162 0.9932
7.5291 -2.1748 10.3051 0.0148 0.6316 0.7752
11.1362 4.7111 7.8188 0.0229 0.9245 0.3805
11.5074 12.2706 1.1480 0.0246 0.9464 -0.3222
6.5606 13.8610 -5.7739 0.0150 0.5312 -0.8471
-0.1977 10.1904 -9.7590 0.0010 -0.0289 -0.9996
-8.1890 1.1733 -10.0920 -0.0162 -0.6855 -0.7279
-11.3066 -12.5972 -0.6217 -0.0243 -0.9292 0.3688
